data_2229075
loop_
_publ_author_name
'Vafaee, Marzieh'
'Amini, Mostafa M.'
'Ng, Seik Weng'

_publ_section_title
;
 Methyl(phenyl)bis(quinoline-2-carboxylato-\k^2^<i>N</i>,<i>O</i>)tin(IV)
 monohydrate
;
_journal_coeditor_code HG2770
_journal_issue 2
_journal_name_full 'Acta Crystallographica Section E'
_journal_page_first m156
_journal_page_last m157
_journal_paper_doi 10.1107/S1600536810054437
_journal_volume 67
_journal_year 2011
_chemical_formula_iupac '[Sn (C H3) (C6 H5) (C10 H6 N O2)2], H2 O'
_chemical_formula_moiety 'C27 H20 N2 O4 Sn, H2 O'
_chemical_formula_sum 'C27 H22 N2 O5 Sn'
_chemical_formula_weight 573.16
_chemical_name_systematic
;
Methyl(phenyl)bis(quinoline-2-carboxylato-\k^2^<i>N</i>,<i>O</i>)tin(IV)
monohydrate
;
_space_group_IT_number 2
_symmetry_cell_setting triclinic
_symmetry_space_group_name_Hall '-P 1'
_symmetry_space_group_name_H-M 'P -1'
_atom_sites_solution_hydrogens geom
_atom_sites_solution_primary direct
_atom_sites_solution_secondary difmap
_audit_creation_method SHELXL-97
_cell_angle_alpha 103.8670(6)
_cell_angle_beta 95.3560(7)
_cell_angle_gamma 99.0625(7)
_cell_formula_units_Z 4
_cell_length_a 10.1645(5)
_cell_length_b 13.9747(6)
_cell_length_c 17.0047(8)
_cell_measurement_reflns_used 3873
_cell_measurement_temperature 100(2)
_cell_measurement_theta_max 28.3
_cell_measurement_theta_min 2.3
_cell_volume 2294.02(18)
_computing_cell_refinement 'SAINT (Bruker, 2009)'
_computing_data_collection 'APEX2 (Bruker, 2009)'
_computing_data_reduction 'SAINT (Bruker, 2009)'
_computing_molecular_graphics 'X-SEED (Barbour, 2001)'
_computing_publication_material 'publCIF (Westrip, 2010)'
_computing_structure_refinement 'SHELXL97 (Sheldrick, 2008)'
_computing_structure_solution 'SHELXS97 (Sheldrick, 2008)'
_diffrn_ambient_temperature 100(2)
_diffrn_measured_fraction_theta_full 0.993
_diffrn_measured_fraction_theta_max 0.993
_diffrn_measurement_device_type 'Bruker SMART APEX'
_diffrn_measurement_method \w
_diffrn_radiation_monochromator graphite
_diffrn_radiation_source 'fine-focus sealed tube'
_diffrn_radiation_type MoK\a
_diffrn_radiation_wavelength 0.71073
_diffrn_reflns_av_R_equivalents 0.0275
_diffrn_reflns_av_sigmaI/netI 0.0420
_diffrn_reflns_limit_h_max 12
_diffrn_reflns_limit_h_min -13
_diffrn_reflns_limit_k_max 17
_diffrn_reflns_limit_k_min -18
_diffrn_reflns_limit_l_max 22
_diffrn_reflns_limit_l_min 0
_diffrn_reflns_number 13450
_diffrn_reflns_theta_full 27.50
_diffrn_reflns_theta_max 27.50
_diffrn_reflns_theta_min 1.25
_diffrn_standards_decay_% 0
_diffrn_standards_interval_count 0
_diffrn_standards_interval_time 0
_diffrn_standards_number 0
_exptl_absorpt_coefficient_mu 1.157
_exptl_absorpt_correction_T_max 0.9444
_exptl_absorpt_correction_T_min 0.8456
_exptl_absorpt_correction_type multi-scan
_exptl_absorpt_process_details '(TWINABS; Bruker, 2009)'
_exptl_crystal_colour Colorless
_exptl_crystal_density_diffrn 1.660
_exptl_crystal_density_method 'not measured'
_exptl_crystal_description Prism
_exptl_crystal_F_000 1152
_exptl_crystal_size_max 0.15
_exptl_crystal_size_mid 0.10
_exptl_crystal_size_min 0.05
_refine_diff_density_max 1.262
_refine_diff_density_min -0.751
_refine_ls_extinction_method none
_refine_ls_goodness_of_fit_ref 1.074
_refine_ls_hydrogen_treatment constr
_refine_ls_matrix_type full
_refine_ls_number_parameters 634
_refine_ls_number_reflns 11013
_refine_ls_number_restraints 0
_refine_ls_restrained_S_all 1.074
_refine_ls_R_factor_all 0.0441
_refine_ls_R_factor_gt 0.0317
_refine_ls_shift/su_max 0.001
_refine_ls_shift/su_mean 0.001
_refine_ls_structure_factor_coef Fsqd
_refine_ls_weighting_details 'calc w=1/[\s^2^(Fo^2^)+(0.0569P)^2^] where P=(Fo^2^+2Fc^2^)/3'
_refine_ls_weighting_scheme calc
_refine_ls_wR_factor_gt 0.0873
_refine_ls_wR_factor_ref 0.1010
_reflns_number_gt 8760
_reflns_number_total 11013
_reflns_threshold_expression I>2\s(I)
_cod_data_source_file hg2770.cif
_cod_data_source_block I
_cod_original_cell_volume 2294.0(2)
_cod_database_code 2229075
_cod_database_fobs_code 2229075

loop_
_symmetry_equiv_pos_as_xyz
'x, y, z'
'-x, -y, -z'

loop_
_atom_site_type_symbol
_atom_site_label
_atom_site_fract_x
_atom_site_fract_y
_atom_site_fract_z
_atom_site_U_iso_or_equiv
_atom_site_adp_type
_atom_site_calc_flag
_atom_site_refinement_flags
_atom_site_occupancy
_atom_site_disorder_assembly
_atom_site_disorder_group
Sn Sn1 0.41077(2) 0.201996(17) 0.167572(14) 0.01248(7) Uani d . 1 . .
Sn Sn2 0.86475(2) 0.207815(17) 0.668056(14) 0.01286(7) Uani d . 1 . .
O O1 0.2924(2) 0.15333(18) 0.24844(14) 0.0156(5) Uani d . 1 . .
O O2 0.2587(3) 0.0812(2) 0.34970(16) 0.0226(6) Uani d . 1 . .
O O3 0.2166(2) 0.21193(19) 0.12076(15) 0.0180(5) Uani d . 1 . .
O O4 0.0655(2) 0.24855(19) 0.03525(15) 0.0198(6) Uani d . 1 . .
O O5 0.7572(2) 0.14924(18) 0.74893(14) 0.0160(5) Uani d . 1 . .
O O6 0.7364(3) 0.0812(2) 0.85284(15) 0.0222(6) Uani d . 1 . .
O O7 0.6652(2) 0.20711(19) 0.62455(15) 0.0172(5) Uani d . 1 . .
O O8 0.5004(2) 0.24978(19) 0.55227(15) 0.0199(5) Uani d . 1 . .
O O1W 0.2494(3) 0.1263(2) 0.52532(17) 0.0306(7) Uani d . 1 . .
H H1W1 0.2399 0.1075 0.4740 0.046 Uiso d R 1 . .
H H1W2 0.3242 0.1652 0.5414 0.046 Uiso d R 1 . .
O O2W -0.1866(3) 0.1123(2) 0.02681(16) 0.0253(6) Uani d . 1 . .
H H2W1 -0.1125 0.1520 0.0349 0.038 Uiso d R 1 . .
H H2W2 -0.2168 0.0989 -0.0231 0.038 Uiso d R 1 . .
N N1 0.5542(3) 0.1471(2) 0.26831(16) 0.0126(6) Uani d . 1 . .
N N2 0.4156(3) 0.2811(2) 0.04111(17) 0.0133(6) Uani d . 1 . .
N N3 1.0246(3) 0.1538(2) 0.76648(17) 0.0127(6) Uani d . 1 . .
N N4 0.8479(3) 0.2890(2) 0.54278(17) 0.0152(6) Uani d . 1 . .
C C1 0.4553(4) 0.0806(3) 0.0820(2) 0.0170(7) Uani d . 1 . .
H H1A 0.4042 0.0737 0.0285 0.026 Uiso calc R 1 . .
H H1B 0.4307 0.0190 0.0995 0.026 Uiso calc R 1 . .
H H1C 0.5517 0.0922 0.0780 0.026 Uiso calc R 1 . .
C C2 0.4859(3) 0.3512(3) 0.2381(2) 0.0142(7) Uani d . 1 . .
C C3 0.4313(4) 0.3852(3) 0.3102(2) 0.0190(8) Uani d . 1 . .
H H3 0.3638 0.3414 0.3262 0.023 Uiso calc R 1 . .
C C4 0.4761(4) 0.4835(3) 0.3588(2) 0.0207(8) Uani d . 1 . .
H H4 0.4381 0.5061 0.4074 0.025 Uiso calc R 1 . .
C C5 0.5747(4) 0.5474(3) 0.3366(2) 0.0226(8) Uani d . 1 . .
H H5 0.6022 0.6147 0.3686 0.027 Uiso calc R 1 . .
C C6 0.6333(4) 0.5135(3) 0.2678(2) 0.0247(9) Uani d . 1 . .
H H6 0.7050 0.5567 0.2546 0.030 Uiso calc R 1 . .
C C7 0.5895(4) 0.4180(3) 0.2180(2) 0.0219(8) Uani d . 1 . .
H H7 0.6291 0.3967 0.1699 0.026 Uiso calc R 1 . .
C C8 0.3337(3) 0.1119(3) 0.3054(2) 0.0146(7) Uani d . 1 . .
C C9 0.4796(3) 0.1039(2) 0.3154(2) 0.0141(7) Uani d . 1 . .
C C10 0.5301(4) 0.0553(3) 0.3709(2) 0.0179(7) Uani d . 1 . .
H H10 0.4718 0.0247 0.4020 0.021 Uiso calc R 1 . .
C C11 0.6637(4) 0.0521(3) 0.3800(2) 0.0174(7) Uani d . 1 . .
H H11 0.6994 0.0179 0.4166 0.021 Uiso calc R 1 . .
C C12 0.7490(3) 0.1006(3) 0.3340(2) 0.0149(7) Uani d . 1 . .
C C13 0.8910(4) 0.1051(3) 0.3419(2) 0.0190(8) Uani d . 1 . .
H H13 0.9328 0.0773 0.3813 0.023 Uiso calc R 1 . .
C C14 0.9666(4) 0.1483(3) 0.2940(2) 0.0202(8) Uani d . 1 . .
H H14 1.0606 0.1489 0.2988 0.024 Uiso calc R 1 . .
C C15 0.9072(4) 0.1927(3) 0.2371(2) 0.0203(8) Uani d . 1 . .
H H15 0.9620 0.2229 0.2041 0.024 Uiso calc R 1 . .
C C16 0.7725(4) 0.1931(3) 0.2284(2) 0.0180(7) Uani d . 1 . .
H H16 0.7340 0.2239 0.1901 0.022 Uiso calc R 1 . .
C C17 0.6905(3) 0.1472(2) 0.2772(2) 0.0143(7) Uani d . 1 . .
C C18 0.1825(4) 0.2494(3) 0.0607(2) 0.0158(7) Uani d . 1 . .
C C19 0.2928(3) 0.2959(3) 0.0211(2) 0.0155(7) Uani d . 1 . .
C C20 0.2613(4) 0.3494(3) -0.0358(2) 0.0189(8) Uani d . 1 . .
H H20 0.1719 0.3595 -0.0471 0.023 Uiso calc R 1 . .
C C21 0.3605(4) 0.3867(3) -0.0745(2) 0.0212(8) Uani d . 1 . .
H H21 0.3412 0.4244 -0.1124 0.025 Uiso calc R 1 . .
C C22 0.4925(4) 0.3695(3) -0.0584(2) 0.0166(7) Uani d . 1 . .
C C23 0.6027(4) 0.4037(3) -0.0975(2) 0.0217(8) Uani d . 1 . .
H H23 0.5897 0.4434 -0.1347 0.026 Uiso calc R 1 . .
C C24 0.7252(4) 0.3804(3) -0.0822(2) 0.0216(8) Uani d . 1 . .
H H24 0.7969 0.4026 -0.1095 0.026 Uiso calc R 1 . .
C C25 0.7464(4) 0.3223(3) -0.0252(2) 0.0206(8) Uani d . 1 . .
H H25 0.8326 0.3062 -0.0147 0.025 Uiso calc R 1 . .
C C26 0.6448(4) 0.2897(3) 0.0145(2) 0.0190(8) Uani d . 1 . .
H H26 0.6603 0.2508 0.0520 0.023 Uiso calc R 1 . .
C C27 0.5161(4) 0.3138(2) -0.0002(2) 0.0152(7) Uani d . 1 . .
C C28 0.9242(4) 0.0934(2) 0.5824(2) 0.0152(7) Uani d . 1 . .
H H28A 0.8668 0.0798 0.5299 0.023 Uiso calc R 1 . .
H H28B 0.9157 0.0325 0.6019 0.023 Uiso calc R 1 . .
H H28C 1.0181 0.1145 0.5754 0.023 Uiso calc R 1 . .
C C29 0.9229(4) 0.3589(3) 0.7386(2) 0.0145(7) Uani d . 1 . .
C C30 1.0373(4) 0.3907(3) 0.7967(2) 0.0206(8) Uani d . 1 . .
H H30 1.0942 0.3445 0.8033 0.025 Uiso calc R 1 . .
C C31 1.0698(4) 0.4887(3) 0.8452(2) 0.0237(9) Uani d . 1 . .
H H31 1.1490 0.5093 0.8840 0.028 Uiso calc R 1 . .
C C32 0.9867(4) 0.5561(3) 0.8369(2) 0.0219(8) Uani d . 1 . .
H H32 1.0087 0.6231 0.8701 0.026 Uiso calc R 1 . .
C C33 0.8723(4) 0.5264(3) 0.7808(2) 0.0205(8) Uani d . 1 . .
H H33 0.8149 0.5726 0.7755 0.025 Uiso calc R 1 . .
C C34 0.8404(4) 0.4280(3) 0.7314(2) 0.0189(8) Uani d . 1 . .
H H34 0.7615 0.4080 0.6924 0.023 Uiso calc R 1 . .
C C35 0.8066(4) 0.1124(3) 0.8058(2) 0.0158(7) Uani d . 1 . .
C C36 0.9541(3) 0.1074(2) 0.8130(2) 0.0130(7) Uani d . 1 . .
C C37 1.0090(4) 0.0569(3) 0.8658(2) 0.0158(7) Uani d . 1 . .
H H37 0.9527 0.0230 0.8961 0.019 Uiso calc R 1 . .
C C38 1.1431(4) 0.0562(3) 0.8737(2) 0.0160(7) Uani d . 1 . .
H H38 1.1821 0.0227 0.9097 0.019 Uiso calc R 1 . .
C C39 1.2237(4) 0.1072(3) 0.8266(2) 0.0144(7) Uani d . 1 . .
C C40 1.3655(4) 0.1122(3) 0.8324(2) 0.0172(7) Uani d . 1 . .
H H40 1.4097 0.0838 0.8704 0.021 Uiso calc R 1 . .
C C41 1.4375(3) 0.1576(3) 0.7837(2) 0.0175(7) Uani d . 1 . .
H H41 1.5314 0.1582 0.7862 0.021 Uiso calc R 1 . .
C C42 1.3746(3) 0.2036(3) 0.7296(2) 0.0183(8) Uani d . 1 . .
H H42 1.4271 0.2362 0.6969 0.022 Uiso calc R 1 . .
C C43 1.2386(3) 0.2024(3) 0.7232(2) 0.0148(7) Uani d . 1 . .
H H43 1.1973 0.2334 0.6860 0.018 Uiso calc R 1 . .
C C44 1.1604(3) 0.1547(2) 0.7724(2) 0.0126(7) Uani d . 1 . .
C C45 0.6194(4) 0.2467(3) 0.5688(2) 0.0169(7) Uani d . 1 . .
C C46 0.7199(3) 0.2916(3) 0.5223(2) 0.0154(7) Uani d . 1 . .
C C47 0.6736(4) 0.3338(3) 0.4599(2) 0.0176(7) Uani d . 1 . .
H H47 0.5805 0.3335 0.4476 0.021 Uiso calc R 1 . .
C C48 0.7653(4) 0.3754(3) 0.4173(2) 0.0183(8) Uani d . 1 . .
H H48 0.7367 0.4054 0.3758 0.022 Uiso calc R 1 . .
C C49 0.9024(4) 0.3727(3) 0.4362(2) 0.0167(7) Uani d . 1 . .
C C50 1.0024(4) 0.4138(3) 0.3954(2) 0.0205(8) Uani d . 1 . .
H H50 0.9780 0.4460 0.3544 0.025 Uiso calc R 1 . .
C C51 1.1345(4) 0.4080(3) 0.4141(2) 0.0210(8) Uani d . 1 . .
H H51 1.2011 0.4353 0.3858 0.025 Uiso calc R 1 . .
C C52 1.1709(4) 0.3611(3) 0.4756(2) 0.0213(8) Uani d . 1 . .
H H52 1.2624 0.3568 0.4882 0.026 Uiso calc R 1 . .
C C53 1.0764(4) 0.3216(3) 0.5173(2) 0.0215(8) Uani d . 1 . .
H H53 1.1024 0.2898 0.5582 0.026 Uiso calc R 1 . .
C C54 0.9403(3) 0.3284(3) 0.4993(2) 0.0142(7) Uani d . 1 . .

loop_
_atom_site_aniso_label
_atom_site_aniso_U_11
_atom_site_aniso_U_22
_atom_site_aniso_U_33
_atom_site_aniso_U_12
_atom_site_aniso_U_13
_atom_site_aniso_U_23
Sn1 0.00909(12) 0.01302(12) 0.01558(13) 0.00170(9) 0.00211(9) 0.00426(9)
Sn2 0.00969(13) 0.01338(12) 0.01618(13) 0.00100(9) 0.00245(9) 0.00557(9)
O1 0.0116(12) 0.0182(12) 0.0189(12) 0.0018(10) 0.0035(10) 0.0082(10)
O2 0.0175(14) 0.0297(15) 0.0245(14) 0.0029(11) 0.0085(11) 0.0132(12)
O3 0.0123(13) 0.0244(14) 0.0189(13) 0.0035(10) 0.0020(10) 0.0086(11)
O4 0.0134(13) 0.0215(13) 0.0235(14) 0.0044(10) -0.0034(10) 0.0053(11)
O5 0.0089(12) 0.0236(13) 0.0185(13) 0.0023(10) 0.0024(10) 0.0112(10)
O6 0.0200(14) 0.0267(14) 0.0221(14) 0.0018(11) 0.0077(11) 0.0106(11)
O7 0.0096(12) 0.0241(13) 0.0209(13) 0.0011(10) 0.0006(10) 0.0135(11)
O8 0.0121(13) 0.0254(14) 0.0239(14) 0.0030(11) 0.0016(10) 0.0103(11)
O1W 0.0236(16) 0.0369(17) 0.0289(16) -0.0037(13) 0.0011(12) 0.0106(13)
O2W 0.0203(14) 0.0314(15) 0.0254(14) 0.0016(12) 0.0041(11) 0.0113(12)
N1 0.0131(15) 0.0151(14) 0.0113(14) 0.0041(11) 0.0022(11) 0.0057(11)
N2 0.0154(15) 0.0136(14) 0.0124(14) 0.0025(11) 0.0014(11) 0.0068(11)
N3 0.0117(15) 0.0148(14) 0.0131(14) 0.0039(11) 0.0021(11) 0.0049(11)
N4 0.0141(15) 0.0157(15) 0.0159(15) 0.0029(12) 0.0012(11) 0.0045(12)
C1 0.0173(19) 0.0160(17) 0.0175(17) 0.0041(14) 0.0028(14) 0.0030(14)
C2 0.0137(18) 0.0158(17) 0.0154(17) 0.0067(14) -0.0001(13) 0.0069(14)
C3 0.0107(18) 0.0181(18) 0.027(2) 0.0018(14) 0.0020(14) 0.0046(15)
C4 0.0125(18) 0.0225(19) 0.024(2) 0.0071(15) -0.0011(15) 0.0000(16)
C5 0.026(2) 0.0130(17) 0.026(2) 0.0051(15) -0.0056(16) 0.0027(15)
C6 0.029(2) 0.0179(19) 0.026(2) -0.0044(16) -0.0012(17) 0.0120(16)
C7 0.024(2) 0.0187(19) 0.0208(19) 0.0007(16) 0.0026(15) 0.0031(15)
C8 0.0112(17) 0.0146(17) 0.0176(17) 0.0009(13) 0.0011(13) 0.0044(14)
C9 0.0139(18) 0.0114(16) 0.0156(17) 0.0022(13) -0.0002(13) 0.0016(13)
C10 0.0195(19) 0.0150(17) 0.0187(18) 0.0011(14) 0.0021(14) 0.0050(14)
C11 0.024(2) 0.0150(17) 0.0131(17) 0.0033(15) -0.0014(14) 0.0044(14)
C12 0.0133(18) 0.0159(17) 0.0149(17) 0.0058(14) -0.0013(13) 0.0023(14)
C13 0.0134(18) 0.0213(19) 0.0200(18) 0.0076(15) -0.0061(14) 0.0012(15)
C14 0.0126(18) 0.0190(18) 0.026(2) 0.0039(14) 0.0013(15) -0.0007(15)
C15 0.0154(19) 0.0178(18) 0.026(2) 0.0004(15) 0.0046(15) 0.0028(15)
C16 0.0171(19) 0.0155(17) 0.0206(18) 0.0021(14) 0.0015(14) 0.0042(14)
C17 0.0139(18) 0.0137(17) 0.0146(17) 0.0035(14) -0.0006(13) 0.0025(13)
C18 0.0145(18) 0.0128(16) 0.0190(18) 0.0034(14) 0.0023(14) 0.0013(14)
C19 0.0133(18) 0.0143(17) 0.0171(17) 0.0022(14) 0.0011(14) 0.0013(14)
C20 0.0139(18) 0.0207(19) 0.0245(19) 0.0045(15) 0.0005(15) 0.0102(16)
C21 0.025(2) 0.0185(19) 0.0203(19) 0.0034(16) -0.0017(15) 0.0068(15)
C22 0.0172(19) 0.0155(17) 0.0172(17) 0.0045(14) 0.0003(14) 0.0042(14)
C23 0.029(2) 0.0187(19) 0.0190(19) 0.0023(16) 0.0028(16) 0.0094(15)
C24 0.025(2) 0.0207(19) 0.0180(18) -0.0011(16) 0.0078(15) 0.0049(15)
C25 0.0184(19) 0.025(2) 0.0191(18) 0.0051(16) 0.0042(15) 0.0056(15)
C26 0.0168(19) 0.0162(18) 0.0231(19) 0.0002(14) 0.0010(15) 0.0057(15)
C27 0.0159(18) 0.0107(16) 0.0166(17) -0.0023(13) 0.0002(14) 0.0027(13)
C28 0.0176(18) 0.0155(17) 0.0132(16) 0.0014(14) 0.0042(13) 0.0054(14)
C29 0.0161(18) 0.0147(17) 0.0147(16) 0.0032(14) 0.0069(13) 0.0056(14)
C30 0.0176(19) 0.0175(18) 0.027(2) 0.0066(15) 0.0016(15) 0.0044(15)
C31 0.018(2) 0.0145(18) 0.034(2) 0.0012(15) -0.0005(16) 0.0008(16)
C32 0.026(2) 0.0114(17) 0.027(2) 0.0027(15) 0.0066(16) 0.0038(15)
C33 0.024(2) 0.0170(18) 0.026(2) 0.0102(15) 0.0050(16) 0.0099(15)
C34 0.0191(19) 0.0221(19) 0.0182(18) 0.0068(15) 0.0017(14) 0.0087(15)
C35 0.0151(18) 0.0151(17) 0.0167(17) 0.0013(14) 0.0040(14) 0.0037(14)
C36 0.0163(18) 0.0098(15) 0.0124(16) -0.0005(13) 0.0030(13) 0.0033(13)
C37 0.0188(19) 0.0137(17) 0.0152(17) 0.0001(14) 0.0036(14) 0.0055(14)
C38 0.0197(19) 0.0138(17) 0.0141(17) 0.0025(14) 0.0008(14) 0.0036(13)
C39 0.0182(18) 0.0133(16) 0.0127(16) 0.0062(14) 0.0013(13) 0.0038(13)
C40 0.0176(19) 0.0152(17) 0.0180(18) 0.0054(14) -0.0020(14) 0.0030(14)
C41 0.0069(17) 0.0186(18) 0.0240(19) 0.0034(14) 0.0009(14) -0.0003(15)
C42 0.0075(17) 0.0211(18) 0.0236(19) -0.0004(14) 0.0029(14) 0.0023(15)
C43 0.0124(18) 0.0157(17) 0.0161(17) 0.0007(13) 0.0028(13) 0.0049(14)
C44 0.0110(17) 0.0125(16) 0.0134(16) 0.0035(13) -0.0010(13) 0.0019(13)
C45 0.0156(19) 0.0138(17) 0.0185(18) 0.0000(14) 0.0015(14) 0.0008(14)
C46 0.0130(18) 0.0146(17) 0.0176(17) 0.0018(14) 0.0014(14) 0.0031(14)
C47 0.0130(18) 0.0190(18) 0.0206(18) 0.0057(14) 0.0014(14) 0.0029(15)
C48 0.022(2) 0.0160(17) 0.0181(18) 0.0049(15) 0.0005(15) 0.0071(14)
C49 0.0187(19) 0.0120(16) 0.0185(18) 0.0017(14) 0.0044(14) 0.0020(14)
C50 0.019(2) 0.0185(18) 0.025(2) 0.0031(15) 0.0030(15) 0.0081(16)
C51 0.022(2) 0.0183(18) 0.0218(19) -0.0014(15) 0.0044(15) 0.0065(15)
C52 0.0130(19) 0.029(2) 0.0215(19) 0.0021(15) 0.0029(15) 0.0070(16)
C53 0.0127(19) 0.026(2) 0.026(2) 0.0035(15) -0.0023(15) 0.0074(16)
C54 0.0108(17) 0.0133(16) 0.0173(17) 0.0009(13) 0.0032(13) 0.0021(13)

loop_
_atom_type_symbol
_atom_type_description
_atom_type_scat_dispersion_real
_atom_type_scat_dispersion_imag
_atom_type_scat_source
C C 0.0033 0.0016 'International Tables Vol C Tables 4.2.6.8 and 6.1.1.4'
H H 0.0000 0.0000 'International Tables Vol C Tables 4.2.6.8 and 6.1.1.4'
N N 0.0061 0.0033 'International Tables Vol C Tables 4.2.6.8 and 6.1.1.4'
O O 0.0106 0.0060 'International Tables Vol C Tables 4.2.6.8 and 6.1.1.4'
Sn Sn -0.6537 1.4246 'International Tables Vol C Tables 4.2.6.8 and 6.1.1.4'

loop_
_geom_angle_atom_site_label_1
_geom_angle_atom_site_label_2
_geom_angle_atom_site_label_3
_geom_angle_site_symmetry_1
_geom_angle_site_symmetry_3
_geom_angle
_geom_angle_publ_flag
O1 Sn1 C1 . . 111.11(12) ?
O1 Sn1 O3 . . 76.84(9) ?
C1 Sn1 O3 . . 103.41(12) ?
O1 Sn1 C2 . . 98.68(11) ?
C1 Sn1 C2 . . 144.50(10) yes
O3 Sn1 C2 . . 101.75(11) ?
O1 Sn1 N1 . . 71.06(9) ?
C1 Sn1 N1 . . 84.82(11) ?
O3 Sn1 N1 . . 147.65(9) ?
C2 Sn1 N1 . . 87.16(11) ?
O1 Sn1 N2 . . 145.43(9) ?
C1 Sn1 N2 . . 81.50(11) ?
O3 Sn1 N2 . . 68.83(9) ?
C2 Sn1 N2 . . 84.72(11) ?
N1 Sn1 N2 . . 143.44(9) ?
O5 Sn2 O7 . . 76.83(9) ?
O5 Sn2 C28 . . 110.72(12) ?
O7 Sn2 C28 . . 105.40(12) ?
O5 Sn2 C29 . . 99.13(11) ?
O7 Sn2 C29 . . 100.21(12) ?
C28 Sn2 C29 . . 144.20(10) yes
O5 Sn2 N3 . . 70.49(9) ?
O7 Sn2 N3 . . 146.93(9) ?
C28 Sn2 N3 . . 82.07(11) ?
C29 Sn2 N3 . . 89.99(11) ?
O5 Sn2 N4 . . 144.85(9) ?
O7 Sn2 N4 . . 68.19(9) ?
C28 Sn2 N4 . . 82.64(11) ?
C29 Sn2 N4 . . 84.11(11) ?
N3 Sn2 N4 . . 144.65(9) ?
C8 O1 Sn1 . . 125.0(2) ?
C18 O3 Sn1 . . 127.6(2) ?
C35 O5 Sn2 . . 125.8(2) ?
C45 O7 Sn2 . . 129.0(2) ?
H1W1 O1W H1W2 . . 108.1 ?
H2W1 O2W H2W2 . . 108.2 ?
C9 N1 C17 . . 118.2(3) ?
C9 N1 Sn1 . . 110.9(2) ?
C17 N1 Sn1 . . 130.6(2) ?
C19 N2 C27 . . 118.3(3) ?
C19 N2 Sn1 . . 107.7(2) ?
C27 N2 Sn1 . . 133.8(2) ?
C36 N3 C44 . . 118.1(3) ?
C36 N3 Sn2 . . 109.4(2) ?
C44 N3 Sn2 . . 132.1(2) ?
C46 N4 C54 . . 117.6(3) ?
C46 N4 Sn2 . . 108.1(2) ?
C54 N4 Sn2 . . 134.3(2) ?
Sn1 C1 H1A . . 109.5 ?
Sn1 C1 H1B . . 109.5 ?
H1A C1 H1B . . 109.5 ?
Sn1 C1 H1C . . 109.5 ?
H1A C1 H1C . . 109.5 ?
H1B C1 H1C . . 109.5 ?
C3 C2 C7 . . 117.9(3) ?
C3 C2 Sn1 . . 117.8(3) ?
C7 C2 Sn1 . . 124.2(2) ?
C4 C3 C2 . . 120.3(4) ?
C4 C3 H3 . . 119.8 ?
C2 C3 H3 . . 119.8 ?
C5 C4 C3 . . 120.4(3) ?
C5 C4 H4 . . 119.8 ?
C3 C4 H4 . . 119.8 ?
C4 C5 C6 . . 119.9(3) ?
C4 C5 H5 . . 120.1 ?
C6 C5 H5 . . 120.1 ?
C7 C6 C5 . . 121.0(4) ?
C7 C6 H6 . . 119.5 ?
C5 C6 H6 . . 119.5 ?
C6 C7 C2 . . 120.5(3) ?
C6 C7 H7 . . 119.8 ?
C2 C7 H7 . . 119.8 ?
O2 C8 O1 . . 122.5(3) ?
O2 C8 C9 . . 120.2(3) ?
O1 C8 C9 . . 117.3(3) ?
N1 C9 C10 . . 124.0(3) ?
N1 C9 C8 . . 115.0(3) ?
C10 C9 C8 . . 121.0(3) ?
C11 C10 C9 . . 119.4(3) ?
C11 C10 H10 . . 120.3 ?
C9 C10 H10 . . 120.3 ?
C10 C11 C12 . . 119.0(3) ?
C10 C11 H11 . . 120.5 ?
C12 C11 H11 . . 120.5 ?
C11 C12 C17 . . 118.6(3) ?
C11 C12 C13 . . 123.2(3) ?
C17 C12 C13 . . 118.2(3) ?
C14 C13 C12 . . 120.7(3) ?
C14 C13 H13 . . 119.6 ?
C12 C13 H13 . . 119.6 ?
C13 C14 C15 . . 120.5(3) ?
C13 C14 H14 . . 119.8 ?
C15 C14 H14 . . 119.8 ?
C16 C15 C14 . . 121.4(4) ?
C16 C15 H15 . . 119.3 ?
C14 C15 H15 . . 119.3 ?
C15 C16 C17 . . 119.3(3) ?
C15 C16 H16 . . 120.3 ?
C17 C16 H16 . . 120.3 ?
N1 C17 C16 . . 119.5(3) ?
N1 C17 C12 . . 120.6(3) ?
C16 C17 C12 . . 119.8(3) ?
O4 C18 O3 . . 123.2(3) ?
O4 C18 C19 . . 118.9(3) ?
O3 C18 C19 . . 117.9(3) ?
N2 C19 C20 . . 123.7(3) ?
N2 C19 C18 . . 116.9(3) ?
C20 C19 C18 . . 119.4(3) ?
C21 C20 C19 . . 119.0(3) ?
C21 C20 H20 . . 120.5 ?
C19 C20 H20 . . 120.5 ?
C20 C21 C22 . . 120.0(3) ?
C20 C21 H21 . . 120.0 ?
C22 C21 H21 . . 120.0 ?
C21 C22 C27 . . 117.6(3) ?
C21 C22 C23 . . 124.0(3) ?
C27 C22 C23 . . 118.4(3) ?
C24 C23 C22 . . 121.1(3) ?
C24 C23 H23 . . 119.5 ?
C22 C23 H23 . . 119.5 ?
C23 C24 C25 . . 119.9(3) ?
C23 C24 H24 . . 120.1 ?
C25 C24 H24 . . 120.1 ?
C26 C25 C24 . . 121.0(3) ?
C26 C25 H25 . . 119.5 ?
C24 C25 H25 . . 119.5 ?
C25 C26 C27 . . 120.1(3) ?
C25 C26 H26 . . 120.0 ?
C27 C26 H26 . . 120.0 ?
N2 C27 C26 . . 119.1(3) ?
N2 C27 C22 . . 121.3(3) ?
C26 C27 C22 . . 119.6(3) ?
Sn2 C28 H28A . . 109.5 ?
Sn2 C28 H28B . . 109.5 ?
H28A C28 H28B . . 109.5 ?
Sn2 C28 H28C . . 109.5 ?
H28A C28 H28C . . 109.5 ?
H28B C28 H28C . . 109.5 ?
C30 C29 C34 . . 118.0(3) ?
C30 C29 Sn2 . . 122.1(3) ?
C34 C29 Sn2 . . 119.8(3) ?
C31 C30 C29 . . 121.2(3) ?
C31 C30 H30 . . 119.4 ?
C29 C30 H30 . . 119.4 ?
C32 C31 C30 . . 119.9(4) ?
C32 C31 H31 . . 120.1 ?
C30 C31 H31 . . 120.1 ?
C33 C32 C31 . . 120.1(3) ?
C33 C32 H32 . . 120.0 ?
C31 C32 H32 . . 120.0 ?
C32 C33 C34 . . 120.0(3) ?
C32 C33 H33 . . 120.0 ?
C34 C33 H33 . . 120.0 ?
C29 C34 C33 . . 120.8(3) ?
C29 C34 H34 . . 119.6 ?
C33 C34 H34 . . 119.6 ?
O6 C35 O5 . . 121.9(3) ?
O6 C35 C36 . . 120.0(3) ?
O5 C35 C36 . . 118.2(3) ?
N3 C36 C37 . . 124.0(3) ?
N3 C36 C35 . . 115.4(3) ?
C37 C36 C35 . . 120.6(3) ?
C38 C37 C36 . . 119.8(3) ?
C38 C37 H37 . . 120.1 ?
C36 C37 H37 . . 120.1 ?
C37 C38 C39 . . 118.3(3) ?
C37 C38 H38 . . 120.8 ?
C39 C38 H38 . . 120.8 ?
C44 C39 C40 . . 119.1(3) ?
C44 C39 C38 . . 118.8(3) ?
C40 C39 C38 . . 122.1(3) ?
C41 C40 C39 . . 120.1(3) ?
C41 C40 H40 . . 120.0 ?
C39 C40 H40 . . 120.0 ?
C40 C41 C42 . . 120.7(3) ?
C40 C41 H41 . . 119.7 ?
C42 C41 H41 . . 119.7 ?
C43 C42 C41 . . 121.2(3) ?
C43 C42 H42 . . 119.4 ?
C41 C42 H42 . . 119.4 ?
C42 C43 C44 . . 119.5(3) ?
C42 C43 H43 . . 120.2 ?
C44 C43 H43 . . 120.2 ?
N3 C44 C43 . . 119.7(3) ?
N3 C44 C39 . . 120.9(3) ?
C43 C44 C39 . . 119.4(3) ?
O8 C45 O7 . . 124.1(3) ?
O8 C45 C46 . . 118.8(3) ?
O7 C45 C46 . . 117.1(3) ?
N4 C46 C47 . . 123.9(3) ?
N4 C46 C45 . . 117.4(3) ?
C47 C46 C45 . . 118.8(3) ?
C48 C47 C46 . . 119.0(3) ?
C48 C47 H47 . . 120.5 ?
C46 C47 H47 . . 120.5 ?
C47 C48 C49 . . 118.9(3) ?
C47 C48 H48 . . 120.5 ?
C49 C48 H48 . . 120.5 ?
C50 C49 C48 . . 122.3(3) ?
C50 C49 C54 . . 119.2(3) ?
C48 C49 C54 . . 118.5(3) ?
C51 C50 C49 . . 120.8(4) ?
C51 C50 H50 . . 119.6 ?
C49 C50 H50 . . 119.6 ?
C50 C51 C52 . . 119.6(3) ?
C50 C51 H51 . . 120.2 ?
C52 C51 H51 . . 120.2 ?
C53 C52 C51 . . 121.1(3) ?
C53 C52 H52 . . 119.4 ?
C51 C52 H52 . . 119.4 ?
C52 C53 C54 . . 119.8(4) ?
C52 C53 H53 . . 120.1 ?
C54 C53 H53 . . 120.1 ?
N4 C54 C53 . . 118.5(3) ?
N4 C54 C49 . . 122.1(3) ?
C53 C54 C49 . . 119.4(3) ?

loop_
_geom_bond_atom_site_label_1
_geom_bond_atom_site_label_2
_geom_bond_site_symmetry_2
_geom_bond_distance
_geom_bond_publ_flag
Sn1 O1 . 2.074(2) yes
Sn1 C1 . 2.093(3) yes
Sn1 O3 . 2.097(2) yes
Sn1 C2 . 2.121(3) yes
Sn1 N1 . 2.483(3) yes
Sn1 N2 . 2.644(3) yes
Sn2 O5 . 2.072(2) yes
Sn2 O7 . 2.091(2) yes
Sn2 C28 . 2.096(3) yes
Sn2 C29 . 2.123(3) yes
Sn2 N3 . 2.548(3) yes
Sn2 N4 . 2.647(3) yes
O1 C8 . 1.311(4) ?
O2 C8 . 1.222(4) ?
O3 C18 . 1.298(4) ?
O4 C18 . 1.224(4) ?
O5 C35 . 1.297(4) ?
O6 C35 . 1.231(4) ?
O7 C45 . 1.293(4) ?
O8 C45 . 1.226(4) ?
O1W H1W1 . 0.8401 ?
O1W H1W2 . 0.8407 ?
O2W H2W1 . 0.8407 ?
O2W H2W2 . 0.8406 ?
N1 C9 . 1.334(4) ?
N1 C17 . 1.379(4) ?
N2 C19 . 1.324(4) ?
N2 C27 . 1.374(4) ?
N3 C36 . 1.328(4) ?
N3 C44 . 1.373(4) ?
N4 C46 . 1.323(4) ?
N4 C54 . 1.376(4) ?
C1 H1A . 0.9800 ?
C1 H1B . 0.9800 ?
C1 H1C . 0.9800 ?
C2 C3 . 1.402(5) ?
C2 C7 . 1.417(5) ?
C3 C4 . 1.402(5) ?
C3 H3 . 0.9500 ?
C4 C5 . 1.377(5) ?
C4 H4 . 0.9500 ?
C5 C6 . 1.379(5) ?
C5 H5 . 0.9500 ?
C6 C7 . 1.378(5) ?
C6 H6 . 0.9500 ?
C7 H7 . 0.9500 ?
C8 C9 . 1.502(5) ?
C9 C10 . 1.393(5) ?
C10 C11 . 1.362(5) ?
C10 H10 . 0.9500 ?
C11 C12 . 1.422(5) ?
C11 H11 . 0.9500 ?
C12 C17 . 1.424(5) ?
C12 C13 . 1.427(5) ?
C13 C14 . 1.351(5) ?
C13 H13 . 0.9500 ?
C14 C15 . 1.407(5) ?
C14 H14 . 0.9500 ?
C15 C16 . 1.365(5) ?
C15 H15 . 0.9500 ?
C16 C17 . 1.417(5) ?
C16 H16 . 0.9500 ?
C18 C19 . 1.502(5) ?
C19 C20 . 1.400(5) ?
C20 C21 . 1.359(5) ?
C20 H20 . 0.9500 ?
C21 C22 . 1.413(5) ?
C21 H21 . 0.9500 ?
C22 C27 . 1.424(5) ?
C22 C23 . 1.431(5) ?
C23 C24 . 1.353(5) ?
C23 H23 . 0.9500 ?
C24 C25 . 1.429(5) ?
C24 H24 . 0.9500 ?
C25 C26 . 1.364(5) ?
C25 H25 . 0.9500 ?
C26 C27 . 1.415(5) ?
C26 H26 . 0.9500 ?
C28 H28A . 0.9800 ?
C28 H28B . 0.9800 ?
C28 H28C . 0.9800 ?
C29 C30 . 1.392(5) ?
C29 C34 . 1.394(5) ?
C30 C31 . 1.389(5) ?
C30 H30 . 0.9500 ?
C31 C32 . 1.384(5) ?
C31 H31 . 0.9500 ?
C32 C33 . 1.373(5) ?
C32 H32 . 0.9500 ?
C33 C34 . 1.399(5) ?
C33 H33 . 0.9500 ?
C34 H34 . 0.9500 ?
C35 C36 . 1.506(5) ?
C36 C37 . 1.398(5) ?
C37 C38 . 1.359(5) ?
C37 H37 . 0.9500 ?
C38 C39 . 1.425(5) ?
C38 H38 . 0.9500 ?
C39 C44 . 1.423(5) ?
C39 C40 . 1.424(5) ?
C40 C41 . 1.358(5) ?
C40 H40 . 0.9500 ?
C41 C42 . 1.404(5) ?
C41 H41 . 0.9500 ?
C42 C43 . 1.374(5) ?
C42 H42 . 0.9500 ?
C43 C44 . 1.414(5) ?
C43 H43 . 0.9500 ?
C45 C46 . 1.499(5) ?
C46 C47 . 1.410(5) ?
C47 C48 . 1.374(5) ?
C47 H47 . 0.9500 ?
C48 C49 . 1.409(5) ?
C48 H48 . 0.9500 ?
C49 C50 . 1.409(5) ?
C49 C54 . 1.413(5) ?
C50 C51 . 1.370(5) ?
C50 H50 . 0.9500 ?
C51 C52 . 1.412(5) ?
C51 H51 . 0.9500 ?
C52 C53 . 1.370(5) ?
C52 H52 . 0.9500 ?
C53 C54 . 1.412(5) ?
C53 H53 . 0.9500 ?

loop_
_geom_hbond_atom_site_label_D
_geom_hbond_atom_site_label_H
_geom_hbond_atom_site_label_A
_geom_hbond_site_symmetry_A
_geom_hbond_distance_DH
_geom_hbond_distance_HA
_geom_hbond_distance_DA
_geom_hbond_angle_DHA
_geom_hbond_publ_flag
O1w H1w1 O2 . 0.84 2.09 2.914(4) 167 yes
O1w H1w2 O8 . 0.84 1.95 2.777(4) 167 yes
O2w H2w1 O4 . 0.84 2.08 2.911(4) 171 yes
O2w H2w2 O6 1_454 0.84 2.07 2.898(4) 171 yes

loop_
_geom_torsion_atom_site_label_1
_geom_torsion_atom_site_label_2
_geom_torsion_atom_site_label_3
_geom_torsion_atom_site_label_4
_geom_torsion_site_symmetry_1
_geom_torsion_site_symmetry_2
_geom_torsion_site_symmetry_3
_geom_torsion_site_symmetry_4
_geom_torsion
_geom_torsion_publ_flag
C1 Sn1 O1 C8 . . . . 70.7(3) ?
O3 Sn1 O1 C8 . . . . 170.2(3) ?
C2 Sn1 O1 C8 . . . . -89.6(3) ?
N1 Sn1 O1 C8 . . . . -5.7(2) ?
N2 Sn1 O1 C8 . . . . 177.1(2) ?
O1 Sn1 O3 C18 . . . . 173.7(3) ?
C1 Sn1 O3 C18 . . . . -77.4(3) ?
C2 Sn1 O3 C18 . . . . 77.4(3) ?
N1 Sn1 O3 C18 . . . . -179.1(2) ?
N2 Sn1 O3 C18 . . . . -2.2(3) ?
O7 Sn2 O5 C35 . . . . 173.0(3) ?
C28 Sn2 O5 C35 . . . . 71.3(3) ?
C29 Sn2 O5 C35 . . . . -88.6(3) ?
N3 Sn2 O5 C35 . . . . -1.8(3) ?
N4 Sn2 O5 C35 . . . . 178.7(2) ?
O5 Sn2 O7 C45 . . . . 170.8(3) ?
C28 Sn2 O7 C45 . . . . -81.0(3) ?
C29 Sn2 O7 C45 . . . . 73.7(3) ?
N3 Sn2 O7 C45 . . . . 179.8(2) ?
N4 Sn2 O7 C45 . . . . -5.6(3) ?
O1 Sn1 N1 C9 . . . . 7.5(2) ?
C1 Sn1 N1 C9 . . . . -106.9(2) ?
O3 Sn1 N1 C9 . . . . 0.1(3) ?
C2 Sn1 N1 C9 . . . . 107.7(2) ?
N2 Sn1 N1 C9 . . . . -175.09(19) ?
O1 Sn1 N1 C17 . . . . -178.5(3) ?
C1 Sn1 N1 C17 . . . . 67.1(3) ?
O3 Sn1 N1 C17 . . . . 174.1(2) ?
C2 Sn1 N1 C17 . . . . -78.3(3) ?
N2 Sn1 N1 C17 . . . . -1.1(4) ?
O1 Sn1 N2 C19 . . . . 0.1(3) ?
C1 Sn1 N2 C19 . . . . 115.3(2) ?
O3 Sn1 N2 C19 . . . . 7.2(2) ?
C2 Sn1 N2 C19 . . . . -97.5(2) ?
N1 Sn1 N2 C19 . . . . -175.5(2) ?
O1 Sn1 N2 C27 . . . . 174.7(3) ?
C1 Sn1 N2 C27 . . . . -70.2(3) ?
O3 Sn1 N2 C27 . . . . -178.2(3) ?
C2 Sn1 N2 C27 . . . . 77.0(3) ?
N1 Sn1 N2 C27 . . . . -1.0(4) ?
O5 Sn2 N3 C36 . . . . 6.1(2) ?
O7 Sn2 N3 C36 . . . . -3.2(3) ?
C28 Sn2 N3 C36 . . . . -109.3(2) ?
C29 Sn2 N3 C36 . . . . 105.7(2) ?
N4 Sn2 N3 C36 . . . . -174.48(19) ?
O5 Sn2 N3 C44 . . . . 178.0(3) ?
O7 Sn2 N3 C44 . . . . 168.7(2) ?
C28 Sn2 N3 C44 . . . . 62.6(3) ?
C29 Sn2 N3 C44 . . . . -82.3(3) ?
N4 Sn2 N3 C44 . . . . -2.6(4) ?
O5 Sn2 N4 C46 . . . . -2.0(3) ?
O7 Sn2 N4 C46 . . . . 4.0(2) ?
C28 Sn2 N4 C46 . . . . 113.8(2) ?
C29 Sn2 N4 C46 . . . . -99.5(2) ?
N3 Sn2 N4 C46 . . . . 178.9(2) ?
O5 Sn2 N4 C54 . . . . 176.2(3) ?
O7 Sn2 N4 C54 . . . . -177.8(3) ?
C28 Sn2 N4 C54 . . . . -67.9(3) ?
C29 Sn2 N4 C54 . . . . 78.7(3) ?
N3 Sn2 N4 C54 . . . . -2.9(4) ?
O1 Sn1 C2 C3 . . . . -8.0(3) ?
C1 Sn1 C2 C3 . . . . -155.3(3) ?
O3 Sn1 C2 C3 . . . . 70.3(3) ?
N1 Sn1 C2 C3 . . . . -78.3(3) ?
N2 Sn1 C2 C3 . . . . 137.4(3) ?
O1 Sn1 C2 C7 . . . . 170.6(3) ?
C1 Sn1 C2 C7 . . . . 23.3(4) ?
O3 Sn1 C2 C7 . . . . -111.1(3) ?
N1 Sn1 C2 C7 . . . . 100.3(3) ?
N2 Sn1 C2 C7 . . . . -44.0(3) ?
C7 C2 C3 C4 . . . . 2.0(5) ?
Sn1 C2 C3 C4 . . . . -179.3(3) ?
C2 C3 C4 C5 . . . . -0.5(6) ?
C3 C4 C5 C6 . . . . -2.4(6) ?
C4 C5 C6 C7 . . . . 3.7(6) ?
C5 C6 C7 C2 . . . . -2.2(6) ?
C3 C2 C7 C6 . . . . -0.7(5) ?
Sn1 C2 C7 C6 . . . . -179.3(3) ?
Sn1 O1 C8 O2 . . . . -177.3(2) ?
Sn1 O1 C8 C9 . . . . 3.2(4) ?
C17 N1 C9 C10 . . . . -2.6(5) ?
Sn1 N1 C9 C10 . . . . 172.2(3) ?
C17 N1 C9 C8 . . . . 176.8(3) ?
Sn1 N1 C9 C8 . . . . -8.4(3) ?
O2 C8 C9 N1 . . . . -174.8(3) ?
O1 C8 C9 N1 . . . . 4.6(4) ?
O2 C8 C9 C10 . . . . 4.6(5) ?
O1 C8 C9 C10 . . . . -175.9(3) ?
N1 C9 C10 C11 . . . . 1.3(5) ?
C8 C9 C10 C11 . . . . -178.1(3) ?
C9 C10 C11 C12 . . . . 1.5(5) ?
C10 C11 C12 C17 . . . . -2.8(5) ?
C10 C11 C12 C13 . . . . 177.2(3) ?
C11 C12 C13 C14 . . . . 177.0(3) ?
C17 C12 C13 C14 . . . . -3.0(5) ?
C12 C13 C14 C15 . . . . 2.0(5) ?
C13 C14 C15 C16 . . . . -0.2(5) ?
C14 C15 C16 C17 . . . . -0.6(5) ?
C9 N1 C17 C16 . . . . -179.5(3) ?
Sn1 N1 C17 C16 . . . . 6.8(4) ?
C9 N1 C17 C12 . . . . 1.2(5) ?
Sn1 N1 C17 C12 . . . . -172.4(2) ?
C15 C16 C17 N1 . . . . -179.7(3) ?
C15 C16 C17 C12 . . . . -0.4(5) ?
C11 C12 C17 N1 . . . . 1.4(5) ?
C13 C12 C17 N1 . . . . -178.6(3) ?
C11 C12 C17 C16 . . . . -177.8(3) ?
C13 C12 C17 C16 . . . . 2.2(5) ?
Sn1 O3 C18 O4 . . . . 177.0(2) ?
Sn1 O3 C18 C19 . . . . -3.0(4) ?
C27 N2 C19 C20 . . . . -4.8(5) ?
Sn1 N2 C19 C20 . . . . 170.8(3) ?
C27 N2 C19 C18 . . . . 173.5(3) ?
Sn1 N2 C19 C18 . . . . -11.0(3) ?
O4 C18 C19 N2 . . . . -169.4(3) ?
O3 C18 C19 N2 . . . . 10.6(5) ?
O4 C18 C19 C20 . . . . 9.0(5) ?
O3 C18 C19 C20 . . . . -171.0(3) ?
N2 C19 C20 C21 . . . . 1.6(5) ?
C18 C19 C20 C21 . . . . -176.6(3) ?
C19 C20 C21 C22 . . . . 1.3(5) ?
C20 C21 C22 C27 . . . . -0.9(5) ?
C20 C21 C22 C23 . . . . 178.5(4) ?
C21 C22 C23 C24 . . . . -176.7(3) ?
C27 C22 C23 C24 . . . . 2.7(5) ?
C22 C23 C24 C25 . . . . -1.2(5) ?
C23 C24 C25 C26 . . . . 0.0(6) ?
C24 C25 C26 C27 . . . . -0.4(5) ?
C19 N2 C27 C26 . . . . -173.6(3) ?
Sn1 N2 C27 C26 . . . . 12.2(5) ?
C19 N2 C27 C22 . . . . 5.1(5) ?
Sn1 N2 C27 C22 . . . . -169.0(2) ?
C25 C26 C27 N2 . . . . -179.3(3) ?
C25 C26 C27 C22 . . . . 2.0(5) ?
C21 C22 C27 N2 . . . . -2.3(5) ?
C23 C22 C27 N2 . . . . 178.3(3) ?
C21 C22 C27 C26 . . . . 176.4(3) ?
C23 C22 C27 C26 . . . . -3.0(5) ?
O5 Sn2 C29 C30 . . . . 85.4(3) ?
O7 Sn2 C29 C30 . . . . 163.6(3) ?
C28 Sn2 C29 C30 . . . . -61.1(4) ?
N3 Sn2 C29 C30 . . . . 15.2(3) ?
N4 Sn2 C29 C30 . . . . -129.9(3) ?
O5 Sn2 C29 C34 . . . . -90.1(3) ?
O7 Sn2 C29 C34 . . . . -12.0(3) ?
C28 Sn2 C29 C34 . . . . 123.3(3) ?
N3 Sn2 C29 C34 . . . . -160.4(3) ?
N4 Sn2 C29 C34 . . . . 54.6(3) ?
C34 C29 C30 C31 . . . . -1.0(6) ?
Sn2 C29 C30 C31 . . . . -176.6(3) ?
C29 C30 C31 C32 . . . . 0.9(6) ?
C30 C31 C32 C33 . . . . -0.1(6) ?
C31 C32 C33 C34 . . . . -0.6(6) ?
C30 C29 C34 C33 . . . . 0.3(5) ?
Sn2 C29 C34 C33 . . . . 176.0(3) ?
C32 C33 C34 C29 . . . . 0.5(6) ?
Sn2 O5 C35 O6 . . . . 178.2(2) ?
Sn2 O5 C35 C36 . . . . -2.4(4) ?
C44 N3 C36 C37 . . . . -2.0(5) ?
Sn2 N3 C36 C37 . . . . 171.2(3) ?
C44 N3 C36 C35 . . . . 177.9(3) ?
Sn2 N3 C36 C35 . . . . -8.9(3) ?
O6 C35 C36 N3 . . . . -172.1(3) ?
O5 C35 C36 N3 . . . . 8.5(4) ?
O6 C35 C36 C37 . . . . 7.8(5) ?
O5 C35 C36 C37 . . . . -171.7(3) ?
N3 C36 C37 C38 . . . . 2.2(5) ?
C35 C36 C37 C38 . . . . -177.6(3) ?
C36 C37 C38 C39 . . . . -0.5(5) ?
C37 C38 C39 C44 . . . . -1.2(5) ?
C37 C38 C39 C40 . . . . 178.6(3) ?
C44 C39 C40 C41 . . . . -3.3(5) ?
C38 C39 C40 C41 . . . . 177.0(3) ?
C39 C40 C41 C42 . . . . 2.7(5) ?
C40 C41 C42 C43 . . . . -1.3(5) ?
C41 C42 C43 C44 . . . . 0.6(5) ?
C36 N3 C44 C43 . . . . 179.3(3) ?
Sn2 N3 C44 C43 . . . . 7.9(4) ?
C36 N3 C44 C39 . . . . 0.1(5) ?
Sn2 N3 C44 C39 . . . . -171.2(2) ?
C42 C43 C44 N3 . . . . 179.7(3) ?
C42 C43 C44 C39 . . . . -1.2(5) ?
C40 C39 C44 N3 . . . . -178.4(3) ?
C38 C39 C44 N3 . . . . 1.4(5) ?
C40 C39 C44 C43 . . . . 2.5(5) ?
C38 C39 C44 C43 . . . . -177.7(3) ?
Sn2 O7 C45 O8 . . . . -173.4(2) ?
Sn2 O7 C45 C46 . . . . 6.3(4) ?
C54 N4 C46 C47 . . . . -1.2(5) ?
Sn2 N4 C46 C47 . . . . 177.3(3) ?
C54 N4 C46 C45 . . . . 178.8(3) ?
Sn2 N4 C46 C45 . . . . -2.7(3) ?
O8 C45 C46 N4 . . . . 178.5(3) ?
O7 C45 C46 N4 . . . . -1.2(5) ?
O8 C45 C46 C47 . . . . -1.4(5) ?
O7 C45 C46 C47 . . . . 178.9(3) ?
N4 C46 C47 C48 . . . . -0.2(5) ?
C45 C46 C47 C48 . . . . 179.8(3) ?
C46 C47 C48 C49 . . . . 1.2(5) ?
C47 C48 C49 C50 . . . . -179.9(3) ?
C47 C48 C49 C54 . . . . -0.8(5) ?
C48 C49 C50 C51 . . . . -178.6(3) ?
C54 C49 C50 C51 . . . . 2.4(5) ?
C49 C50 C51 C52 . . . . -0.7(5) ?
C50 C51 C52 C53 . . . . -0.3(6) ?
C51 C52 C53 C54 . . . . -0.5(6) ?
C46 N4 C54 C53 . . . . -176.7(3) ?
Sn2 N4 C54 C53 . . . . 5.2(5) ?
C46 N4 C54 C49 . . . . 1.6(5) ?
Sn2 N4 C54 C49 . . . . -176.5(2) ?
C52 C53 C54 N4 . . . . -179.3(3) ?
C52 C53 C54 C49 . . . . 2.3(5) ?
C50 C49 C54 N4 . . . . 178.5(3) ?
C48 C49 C54 N4 . . . . -0.6(5) ?
C50 C49 C54 C53 . . . . -3.2(5) ?
C48 C49 C54 C53 . . . . 177.7(3) ?
